data_7062567
loop_
_publ_author_name
Mamta,
'Mir, Nisar A.'
'Yadav, Jyothi'
'Pawar, Amol Prakash'
'Sharma, Ratika'
'Kant, Rajni'
'Rangan, Krishnan'
'Iype, Eldhose'
'Khungar, Bharti'
'Kumar, Indresh'

_publ_section_title
;
 Two-pot sequential multicomponent metal-free synthesis of
 pyrrolo[2,3-d]pyridazin-7-ones and pyrrolo[2,3-d]pyrizidines
;
_journal_issue 31
_journal_name_full 'New Journal of Chemistry'
_journal_page_first 14637
_journal_page_last 14645
_journal_paper_doi 10.1039/D3NJ02249H
_journal_volume 47
_journal_year 2023
_chemical_formula_moiety 'C22 H21 N3 O2'
_chemical_formula_sum 'C22 H21 N3 O2'
_chemical_formula_weight 359.42
_chemical_melting_point 481
_space_group_IT_number 2
_space_group_name_Hall '-P 1'
_space_group_name_H-M_alt 'P -1'
_symmetry_cell_setting triclinic
_symmetry_space_group_name_Hall '-P 1'
_symmetry_space_group_name_H-M 'P -1'
_atom_sites_solution_hydrogens geom
_atom_sites_solution_primary direct
_atom_sites_solution_secondary difmap
_audit_block_doi 10.5517/cc1kvfkd
_audit_creation_method SHELXL-97
_audit_update_record
;
2016-02-24 deposited with the CCDC.	2023-07-06 downloaded from the CCDC.
;
_cell_angle_alpha 84.346(8)
_cell_angle_beta 77.804(8)
_cell_angle_gamma 73.771(10)
_cell_formula_units_Z 2
_cell_length_a 7.1067(8)
_cell_length_b 9.6899(10)
_cell_length_c 14.5223(12)
_cell_measurement_reflns_used 2042
_cell_measurement_temperature 293(2)
_cell_measurement_theta_max 27.3100
_cell_measurement_theta_min 3.716
_cell_volume 937.70(17)
_computing_cell_refinement 'CrysAlisPro,Oxford Diff.Ltd,Ver 1.171.34.40'
_computing_data_collection 'CrysAlisPro,Oxford Diff.Ltd,Ver 1.171.34.40'
_computing_data_reduction 'CrysAlisPro,Oxford Diff.Ltd,Ver 1.171.34.40'
_computing_molecular_graphics 'ORTEP3 (Farrugia, 1997)'
_computing_publication_material 'PLATON(Spek,2009)& PARST(Nardelli,1995)'
_computing_structure_refinement 'SHELXL-97 (Sheldrick, 1997)'
_computing_structure_solution 'SHELXS-97 (Sheldrick, 2008)'
_diffrn_ambient_temperature 293(2)
_diffrn_measured_fraction_theta_full 0.997
_diffrn_measured_fraction_theta_max 0.997
_diffrn_measurement_device_type 'Xcalibur, Sapphire3'
_diffrn_measurement_method 'omega scans'
_diffrn_radiation_monochromator graphite
_diffrn_radiation_source 'fine-focus sealed tube'
_diffrn_radiation_type MoK\a
_diffrn_radiation_wavelength 0.71073
_diffrn_reflns_av_R_equivalents 0.0422
_diffrn_reflns_av_sigmaI/netI 0.1152
_diffrn_reflns_limit_h_max 8
_diffrn_reflns_limit_h_min -8
_diffrn_reflns_limit_k_max 11
_diffrn_reflns_limit_k_min -11
_diffrn_reflns_limit_l_max 17
_diffrn_reflns_limit_l_min -16
_diffrn_reflns_number 6364
_diffrn_reflns_theta_full 26.00
_diffrn_reflns_theta_max 26.00
_diffrn_reflns_theta_min 3.54
_diffrn_standards_decay_% 0
_diffrn_standards_interval_count 0
_diffrn_standards_interval_time 0
_diffrn_standards_number 0
_exptl_absorpt_coefficient_mu 0.083
_exptl_absorpt_correction_T_max 1.00000
_exptl_absorpt_correction_T_min 0.39569
_exptl_absorpt_correction_type multi-scan
_exptl_absorpt_process_details 'crys Alis RED'
_exptl_crystal_colour Brown
_exptl_crystal_density_diffrn 1.273
_exptl_crystal_density_method 'not measured'
_exptl_crystal_description Rod
_exptl_crystal_F_000 380
_exptl_crystal_size_max 0.3
_exptl_crystal_size_mid 0.2
_exptl_crystal_size_min 0.1
_refine_diff_density_max 0.206
_refine_diff_density_min -0.174
_refine_diff_density_rms 0.038
_refine_ls_extinction_coef 0.0151(16)
_refine_ls_extinction_expression Fc^*^=kFc[1+0.001xFc^2^\l^3^/sin(2\q)]^-1/4^
_refine_ls_extinction_method SHELXL
_refine_ls_goodness_of_fit_ref 0.958
_refine_ls_hydrogen_treatment mixed
_refine_ls_matrix_type full
_refine_ls_number_parameters 248
_refine_ls_number_reflns 3685
_refine_ls_number_restraints 0
_refine_ls_restrained_S_all 0.958
_refine_ls_R_factor_all 0.1416
_refine_ls_R_factor_gt 0.0589
_refine_ls_shift/su_max 0.001
_refine_ls_shift/su_mean 0.000
_refine_ls_structure_factor_coef Fsqd
_refine_ls_weighting_details 'calc w=1/[\s^2^(Fo^2^)+(0.0254P)^2^+0.0000P] where P=(Fo^2^+2Fc^2^)/3'
_refine_ls_weighting_scheme calc
_refine_ls_wR_factor_gt 0.0961
_refine_ls_wR_factor_ref 0.1258
_reflns_number_gt 1701
_reflns_number_total 3685
_reflns_threshold_expression >2sigma(I)
_cod_data_source_file d3nj02249h2.cif
_cod_data_source_block 4ippydre
_cod_depositor_comments
;
The following automatic conversions were performed:

data item '_chemical_melting_point' value '481K' was changed to '481'
-- the value should be numeric and without a unit designator.

data item '_symmetry_cell_setting' value 'Triclinic' was changed to
'triclinic' in accordance with the
/home/data/users/saulius/crontab/automatic-downloads/rss-feeds/RSC/lib/dictionaries/cif_core.dic
dictionary named 'cif_core.dic' version 2.4.2 last updated on
2011-04-26.

Automatic conversion script
Id: cif_fix_values 8170 2020-07-09 18:12:32Z antanas 

 Adding full bibliography for 7062567--7062568.cif.
;
_cod_original_cell_volume 937.70(16)
_cod_original_sg_symbol_H-M P-1
_cod_database_code 7062567

loop_
_symmetry_equiv_pos_as_xyz
'x, y, z'
'-x, -y, -z'

loop_
_atom_site_label
_atom_site_type_symbol
_atom_site_fract_x
_atom_site_fract_y
_atom_site_fract_z
_atom_site_U_iso_or_equiv
_atom_site_adp_type
_atom_site_occupancy
_atom_site_symmetry_multiplicity
_atom_site_calc_flag
_atom_site_refinement_flags
_atom_site_disorder_assembly
_atom_site_disorder_group
O2 O 0.6959(3) 0.2657(2) 0.08766(13) 0.0586(7) Uani 1 1 d . . .
N3 N 0.8972(3) 0.3160(2) 0.17732(16) 0.0451(7) Uani 1 1 d . . .
N1 N 1.0326(3) 0.2767(3) -0.07968(16) 0.0455(6) Uani 1 1 d . . .
N2 N 1.0671(4) 0.3476(3) 0.19099(17) 0.0510(7) Uani 1 1 d . . .
O1 O 0.5747(3) 0.0831(2) -0.27899(14) 0.0676(7) Uani 1 1 d . . .
C1 C 0.6862(4) 0.1224(3) -0.2257(2) 0.0475(8) Uani 1 1 d . . .
C2 C 0.7310(4) 0.0551(3) -0.1425(2) 0.0522(8) Uani 1 1 d . . .
H2 H 0.6875 -0.0259 -0.1192 0.063 Uiso 1 1 calc R . .
C3 C 0.8410(4) 0.1079(3) -0.0932(2) 0.0515(8) Uani 1 1 d . . .
H3 H 0.8699 0.0622 -0.0365 0.062 Uiso 1 1 calc R . .
C4 C 0.9079(4) 0.2263(3) -0.12659(19) 0.0416(7) Uani 1 1 d . . .
C5 C 0.8625(4) 0.2935(3) -0.21030(19) 0.0481(8) Uani 1 1 d . . .
H5 H 0.9054 0.3747 -0.2335 0.058 Uiso 1 1 calc R . .
C6 C 0.7542(4) 0.2413(3) -0.2599(2) 0.0519(8) Uani 1 1 d . . .
H6 H 0.7266 0.2865 -0.3169 0.062 Uiso 1 1 calc R . .
C7 C 1.2098(4) 0.3025(3) -0.1252(2) 0.0569(9) Uani 1 1 d . . .
H7 H 1.2566 0.2978 -0.1899 0.068 Uiso 1 1 calc R . .
C8 C 1.3073(4) 0.3354(3) -0.0638(2) 0.0550(9) Uani 1 1 d . . .
H8 H 1.4301 0.3569 -0.0778 0.066 Uiso 1 1 calc R . .
C9 C 1.1854(4) 0.3308(3) 0.0253(2) 0.0452(8) Uani 1 1 d . . .
C10 C 1.0164(4) 0.2946(3) 0.01485(19) 0.0404(7) Uani 1 1 d . . .
C11 C 0.8564(4) 0.2888(3) 0.09143(19) 0.0414(7) Uani 1 1 d . . .
C12 C 1.2032(4) 0.3537(3) 0.1167(2) 0.0522(9) Uani 1 1 d . . .
H12 H 1.3190 0.3743 0.1244 0.063 Uiso 1 1 calc R . .
C13 C 0.7585(4) 0.3047(3) 0.26373(19) 0.0438(8) Uani 1 1 d . . .
C14 C 0.8262(5) 0.2195(3) 0.3374(2) 0.0555(9) Uani 1 1 d . . .
H14 H 0.9600 0.1691 0.3315 0.067 Uiso 1 1 calc R . .
C15 C 0.6935(5) 0.2093(4) 0.4205(2) 0.0633(10) Uani 1 1 d . . .
H15 H 0.7398 0.1522 0.4707 0.076 Uiso 1 1 calc R . .
C16 C 0.4933(5) 0.2820(4) 0.4310(2) 0.0555(9) Uani 1 1 d . . .
C17 C 0.4306(5) 0.3683(3) 0.3557(2) 0.0543(9) Uani 1 1 d . . .
H17 H 0.2965 0.4179 0.3611 0.065 Uiso 1 1 calc R . .
C18 C 0.5620(5) 0.3829(3) 0.2725(2) 0.0488(8) Uani 1 1 d . . .
H18 H 0.5183 0.4444 0.2235 0.059 Uiso 1 1 calc R . .
C19 C 0.3472(6) 0.2638(4) 0.5214(2) 0.0815(12) Uani 1 1 d . . .
H19 H 0.4263 0.1966 0.5626 0.098 Uiso 1 1 calc R . .
C20 C 0.2628(6) 0.3997(5) 0.5719(3) 0.1188(17) Uani 1 1 d . . .
H20A H 0.3695 0.4351 0.5825 0.178 Uiso 1 1 calc R . .
H20B H 0.1816 0.3823 0.6313 0.178 Uiso 1 1 calc R . .
H20C H 0.1825 0.4698 0.5345 0.178 Uiso 1 1 calc R . .
C21 C 0.1950(6) 0.1942(4) 0.5060(3) 0.1168(17) Uani 1 1 d . . .
H21A H 0.1174 0.1736 0.5657 0.175 Uiso 1 1 calc R . .
H21B H 0.2607 0.1062 0.4742 0.175 Uiso 1 1 calc R . .
H21C H 0.1088 0.2577 0.4681 0.175 Uiso 1 1 calc R . .
C22 C 0.4881(5) -0.0318(4) -0.2424(2) 0.0829(13) Uani 1 1 d . . .
H22A H 0.5920 -0.1195 -0.2401 0.124 Uiso 1 1 calc R . .
H22B H 0.4018 -0.0423 -0.2823 0.124 Uiso 1 1 calc R . .
H22C H 0.4123 -0.0110 -0.1799 0.124 Uiso 1 1 calc R . .

loop_
_atom_site_aniso_label
_atom_site_aniso_U_11
_atom_site_aniso_U_22
_atom_site_aniso_U_33
_atom_site_aniso_U_23
_atom_site_aniso_U_13
_atom_site_aniso_U_12
O2 0.0454(13) 0.0890(18) 0.0522(13) -0.0144(12) -0.0056(10) -0.0341(13)
N3 0.0428(15) 0.0522(17) 0.0467(15) -0.0046(13) -0.0112(12) -0.0203(13)
N1 0.0376(14) 0.0527(16) 0.0475(15) -0.0086(13) -0.0064(12) -0.0133(13)
N2 0.0464(16) 0.0553(18) 0.0599(17) -0.0097(14) -0.0173(14) -0.0196(14)
O1 0.0954(18) 0.0674(17) 0.0585(14) -0.0041(13) -0.0318(13) -0.0381(15)
C1 0.056(2) 0.043(2) 0.0462(19) -0.0064(16) -0.0165(16) -0.0117(16)
C2 0.062(2) 0.0395(19) 0.060(2) -0.0006(17) -0.0204(18) -0.0161(17)
C3 0.062(2) 0.047(2) 0.0461(18) -0.0032(16) -0.0170(17) -0.0099(17)
C4 0.0422(17) 0.0410(19) 0.0422(17) -0.0055(15) -0.0111(14) -0.0086(15)
C5 0.055(2) 0.049(2) 0.0412(17) -0.0016(15) -0.0067(15) -0.0169(17)
C6 0.065(2) 0.053(2) 0.0360(17) 0.0002(16) -0.0092(16) -0.0141(18)
C7 0.0453(19) 0.067(2) 0.055(2) -0.0007(18) -0.0010(16) -0.0179(18)
C8 0.0367(17) 0.060(2) 0.069(2) -0.0089(19) -0.0040(17) -0.0149(16)
C9 0.0380(17) 0.0417(19) 0.0578(19) -0.0057(16) -0.0094(16) -0.0123(15)
C10 0.0367(17) 0.0410(18) 0.0459(18) -0.0010(15) -0.0113(14) -0.0123(14)
C11 0.0440(18) 0.0424(19) 0.0421(17) -0.0053(15) -0.0116(15) -0.0147(15)
C12 0.0409(18) 0.058(2) 0.063(2) -0.0123(18) -0.0087(17) -0.0194(17)
C13 0.0484(19) 0.051(2) 0.0380(16) -0.0049(15) -0.0062(15) -0.0231(16)
C14 0.060(2) 0.062(2) 0.0450(19) 0.0069(18) -0.0176(18) -0.0138(19)
C15 0.072(3) 0.076(3) 0.049(2) 0.009(2) -0.024(2) -0.025(2)
C16 0.076(3) 0.064(2) 0.0338(17) -0.0009(17) -0.0074(18) -0.032(2)
C17 0.054(2) 0.060(2) 0.0499(19) -0.0052(18) -0.0098(16) -0.0169(18)
C18 0.054(2) 0.051(2) 0.0443(18) 0.0009(16) -0.0144(16) -0.0155(18)
C19 0.092(3) 0.101(3) 0.052(2) 0.001(2) 0.001(2) -0.040(3)
C20 0.149(4) 0.149(4) 0.068(3) -0.047(3) 0.038(2) -0.086(4)
C21 0.128(4) 0.122(4) 0.109(4) -0.020(3) 0.029(3) -0.082(3)
C22 0.110(3) 0.067(3) 0.097(3) 0.000(2) -0.048(3) -0.045(2)

loop_
_atom_type_symbol
_atom_type_description
_atom_type_scat_dispersion_real
_atom_type_scat_dispersion_imag
_atom_type_scat_source
C C 0.0033 0.0016 'International Tables Vol C Tables 4.2.6.8 and 6.1.1.4'
H H 0.0000 0.0000 'International Tables Vol C Tables 4.2.6.8 and 6.1.1.4'
N N 0.0061 0.0033 'International Tables Vol C Tables 4.2.6.8 and 6.1.1.4'
O O 0.0106 0.0060 'International Tables Vol C Tables 4.2.6.8 and 6.1.1.4'

loop_
_geom_angle_atom_site_label_1
_geom_angle_atom_site_label_2
_geom_angle_atom_site_label_3
_geom_angle
_geom_angle_site_symmetry_1
_geom_angle_site_symmetry_3
_geom_angle_publ_flag
N2 N3 C11 126.9(2) . . ?
N2 N3 C13 113.1(2) . . ?
C11 N3 C13 119.9(2) . . ?
C7 N1 C10 107.0(2) . . ?
C7 N1 C4 122.8(2) . . ?
C10 N1 C4 129.8(2) . . ?
C12 N2 N3 116.8(2) . . ?
C1 O1 C22 117.3(2) . . ?
O1 C1 C2 125.2(3) . . ?
O1 C1 C6 115.5(3) . . ?
C2 C1 C6 119.3(2) . . ?
C1 C2 C3 119.9(3) . . ?
C1 C2 H2 120.1 . . ?
C3 C2 H2 120.1 . . ?
C4 C3 C2 121.1(3) . . ?
C4 C3 H3 119.5 . . ?
C2 C3 H3 119.5 . . ?
C3 C4 C5 118.7(2) . . ?
C3 C4 N1 121.7(2) . . ?
C5 C4 N1 119.4(3) . . ?
C6 C5 C4 120.5(3) . . ?
C6 C5 H5 119.7 . . ?
C4 C5 H5 119.7 . . ?
C5 C6 C1 120.5(3) . . ?
C5 C6 H6 119.7 . . ?
C1 C6 H6 119.7 . . ?
C8 C7 N1 111.1(3) . . ?
C8 C7 H7 124.4 . . ?
N1 C7 H7 124.4 . . ?
C7 C8 C9 105.9(3) . . ?
C7 C8 H8 127.1 . . ?
C9 C8 H8 127.1 . . ?
C10 C9 C8 108.5(2) . . ?
C10 C9 C12 117.9(3) . . ?
C8 C9 C12 133.6(3) . . ?
N1 C10 C9 107.5(2) . . ?
N1 C10 C11 129.7(2) . . ?
C9 C10 C11 122.7(2) . . ?
O2 C11 N3 121.0(3) . . ?
O2 C11 C10 127.1(2) . . ?
N3 C11 C10 111.9(2) . . ?
N2 C12 C9 123.6(3) . . ?
N2 C12 H12 118.2 . . ?
C9 C12 H12 118.2 . . ?
C14 C13 C18 120.9(3) . . ?
C14 C13 N3 119.2(3) . . ?
C18 C13 N3 119.8(3) . . ?
C13 C14 C15 119.3(3) . . ?
C13 C14 H14 120.4 . . ?
C15 C14 H14 120.4 . . ?
C14 C15 C16 121.6(3) . . ?
C14 C15 H15 119.2 . . ?
C16 C15 H15 119.2 . . ?
C17 C16 C15 117.6(3) . . ?
C17 C16 C19 121.5(3) . . ?
C15 C16 C19 120.9(3) . . ?
C16 C17 C18 121.8(3) . . ?
C16 C17 H17 119.1 . . ?
C18 C17 H17 119.1 . . ?
C13 C18 C17 118.7(3) . . ?
C13 C18 H18 120.6 . . ?
C17 C18 H18 120.6 . . ?
C20 C19 C21 114.3(3) . . ?
C20 C19 C16 111.7(3) . . ?
C21 C19 C16 112.4(3) . . ?
C20 C19 H19 105.9 . . ?
C21 C19 H19 105.9 . . ?
C16 C19 H19 105.9 . . ?
C19 C20 H20A 109.5 . . ?
C19 C20 H20B 109.5 . . ?
H20A C20 H20B 109.5 . . ?
C19 C20 H20C 109.5 . . ?
H20A C20 H20C 109.5 . . ?
H20B C20 H20C 109.5 . . ?
C19 C21 H21A 109.5 . . ?
C19 C21 H21B 109.5 . . ?
H21A C21 H21B 109.5 . . ?
C19 C21 H21C 109.5 . . ?
H21A C21 H21C 109.5 . . ?
H21B C21 H21C 109.5 . . ?
O1 C22 H22A 109.5 . . ?
O1 C22 H22B 109.5 . . ?
H22A C22 H22B 109.5 . . ?
O1 C22 H22C 109.5 . . ?
H22A C22 H22C 109.5 . . ?
H22B C22 H22C 109.5 . . ?

loop_
_geom_bond_atom_site_label_1
_geom_bond_atom_site_label_2
_geom_bond_distance
_geom_bond_site_symmetry_2
_geom_bond_publ_flag
O2 C11 1.235(3) . ?
N3 N2 1.382(3) . ?
N3 C11 1.403(3) . ?
N3 C13 1.438(3) . ?
N1 C7 1.370(3) . ?
N1 C10 1.377(3) . ?
N1 C4 1.431(3) . ?
N2 C12 1.296(3) . ?
O1 C1 1.363(3) . ?
O1 C22 1.424(3) . ?
C1 C2 1.370(4) . ?
C1 C6 1.380(4) . ?
C2 C3 1.385(3) . ?
C2 H2 0.9300 . ?
C3 C4 1.370(4) . ?
C3 H3 0.9300 . ?
C4 C5 1.378(4) . ?
C5 C6 1.374(3) . ?
C5 H5 0.9300 . ?
C6 H6 0.9300 . ?
C7 C8 1.348(3) . ?
C7 H7 0.9300 . ?
C8 C9 1.402(4) . ?
C8 H8 0.9300 . ?
C9 C10 1.383(3) . ?
C9 C12 1.404(4) . ?
C10 C11 1.422(4) . ?
C12 H12 0.9300 . ?
C13 C14 1.371(4) . ?
C13 C18 1.376(4) . ?
C14 C15 1.379(4) . ?
C14 H14 0.9300 . ?
C15 C16 1.384(4) . ?
C15 H15 0.9300 . ?
C16 C17 1.383(4) . ?
C16 C19 1.520(4) . ?
C17 C18 1.384(4) . ?
C17 H17 0.9300 . ?
C18 H18 0.9300 . ?
C19 C20 1.481(5) . ?
C19 C21 1.488(4) . ?
C19 H19 0.9800 . ?
C20 H20A 0.9600 . ?
C20 H20B 0.9600 . ?
C20 H20C 0.9600 . ?
C21 H21A 0.9600 . ?
C21 H21B 0.9600 . ?
C21 H21C 0.9600 . ?
C22 H22A 0.9600 . ?
C22 H22B 0.9600 . ?
C22 H22C 0.9600 . ?

loop_
_geom_torsion_atom_site_label_1
_geom_torsion_atom_site_label_2
_geom_torsion_atom_site_label_3
_geom_torsion_atom_site_label_4
_geom_torsion
_geom_torsion_site_symmetry_1
_geom_torsion_site_symmetry_2
_geom_torsion_site_symmetry_3
_geom_torsion_site_symmetry_4
_geom_torsion_publ_flag
C11 N3 N2 C12 0.4(4) . . . . ?
C13 N3 N2 C12 177.2(3) . . . . ?
C22 O1 C1 C2 4.0(4) . . . . ?
C22 O1 C1 C6 -175.0(3) . . . . ?
O1 C1 C2 C3 -178.1(3) . . . . ?
C6 C1 C2 C3 0.9(5) . . . . ?
C1 C2 C3 C4 -0.5(5) . . . . ?
C2 C3 C4 C5 0.5(4) . . . . ?
C2 C3 C4 N1 -175.9(3) . . . . ?
C7 N1 C4 C3 128.0(3) . . . . ?
C10 N1 C4 C3 -44.8(4) . . . . ?
C7 N1 C4 C5 -48.3(4) . . . . ?
C10 N1 C4 C5 138.8(3) . . . . ?
C3 C4 C5 C6 -0.8(4) . . . . ?
N1 C4 C5 C6 175.6(3) . . . . ?
C4 C5 C6 C1 1.2(5) . . . . ?
O1 C1 C6 C5 177.8(3) . . . . ?
C2 C1 C6 C5 -1.2(5) . . . . ?
C10 N1 C7 C8 0.2(4) . . . . ?
C4 N1 C7 C8 -174.0(3) . . . . ?
N1 C7 C8 C9 -0.2(4) . . . . ?
C7 C8 C9 C10 0.0(4) . . . . ?
C7 C8 C9 C12 179.6(3) . . . . ?
C7 N1 C10 C9 -0.2(3) . . . . ?
C4 N1 C10 C9 173.5(3) . . . . ?
C7 N1 C10 C11 175.8(3) . . . . ?
C4 N1 C10 C11 -10.4(5) . . . . ?
C8 C9 C10 N1 0.1(3) . . . . ?
C12 C9 C10 N1 -179.6(3) . . . . ?
C8 C9 C10 C11 -176.3(3) . . . . ?
C12 C9 C10 C11 4.1(4) . . . . ?
N2 N3 C11 O2 -177.9(2) . . . . ?
C13 N3 C11 O2 5.4(4) . . . . ?
N2 N3 C11 C10 1.0(4) . . . . ?
C13 N3 C11 C10 -175.6(3) . . . . ?
N1 C10 C11 O2 0.1(5) . . . . ?
C9 C10 C11 O2 175.6(3) . . . . ?
N1 C10 C11 N3 -178.8(3) . . . . ?
C9 C10 C11 N3 -3.3(4) . . . . ?
N3 N2 C12 C9 0.3(5) . . . . ?
C10 C9 C12 N2 -2.4(5) . . . . ?
C8 C9 C12 N2 178.0(3) . . . . ?
N2 N3 C13 C14 -50.1(4) . . . . ?
C11 N3 C13 C14 127.0(3) . . . . ?
N2 N3 C13 C18 127.7(3) . . . . ?
C11 N3 C13 C18 -55.2(4) . . . . ?
C18 C13 C14 C15 1.8(4) . . . . ?
N3 C13 C14 C15 179.6(3) . . . . ?
C13 C14 C15 C16 0.6(5) . . . . ?
C14 C15 C16 C17 -1.4(5) . . . . ?
C14 C15 C16 C19 177.0(3) . . . . ?
C15 C16 C17 C18 -0.2(4) . . . . ?
C19 C16 C17 C18 -178.6(3) . . . . ?
C14 C13 C18 C17 -3.4(4) . . . . ?
N3 C13 C18 C17 178.9(2) . . . . ?
C16 C17 C18 C13 2.6(4) . . . . ?
C17 C16 C19 C20 -66.6(4) . . . . ?
C15 C16 C19 C20 115.1(4) . . . . ?
C17 C16 C19 C21 63.4(5) . . . . ?
C15 C16 C19 C21 -114.9(4) . . . . ?
